data_7233002
loop_
_publ_author_name
'Ahmed, Owais'
'Cherkadu, Vandana'
'Kalavagunta, Praveen Kumar'
'Shang, Jing'

_publ_section_title
;
 Solvent-dependent regio- and stereo-selective reactions of
 3-formylchromones with 2-aminobenzothiazoles and transacetalization
 efficiency of the product
 3-((benzo[d]thiazol-2-ylimino)butyl)-4H-chromen-4-one
;
_journal_issue 36
_journal_name_full 'RSC Advances'
_journal_page_first 20573
_journal_paper_doi 10.1039/C9RA02763G
_journal_volume 9
_journal_year 2019
_chemical_formula_moiety 'C19 H15 Cl N2 O3 S'
_chemical_formula_sum 'C19 H15 Cl N2 O3 S'
_chemical_formula_weight 386.84
_chemical_melting_point 156
_space_group_crystal_system triclinic
_space_group_IT_number 2
_space_group_name_Hall '-P 1'
_space_group_name_H-M_alt 'P -1'
_symmetry_space_group_name_Hall '-P 1'
_symmetry_space_group_name_H-M 'P -1'
_atom_sites_solution_hydrogens geom
_atom_sites_solution_primary direct
_atom_sites_solution_secondary difmap
_audit_creation_date 2019-04-08
_audit_creation_method
;
Olex2 1.2-ac3
(compiled 2016.03.30 svn.r3266 for Rigaku Oxford Diffraction, GUI svn.r5168)
;
_audit_update_record
;
2019-04-08 deposited with the CCDC.    2019-05-17 downloaded from the CCDC.
;
_cell_angle_alpha 74.570(5)
_cell_angle_beta 81.993(6)
_cell_angle_gamma 84.590(6)
_cell_formula_units_Z 2
_cell_length_a 6.8574(8)
_cell_length_b 8.7551(11)
_cell_length_c 15.6015(18)
_cell_measurement_temperature 296(2)
_cell_volume 892.50(19)
_computing_molecular_graphics 'Olex2 (Dolomanov et al., 2009)'
_computing_publication_material 'Olex2 (Dolomanov et al., 2009)'
_computing_structure_refinement 'ShelXL (Sheldrick, 2015)'
_computing_structure_solution 'ShelXS (Sheldrick, 2008)'
_diffrn_ambient_temperature 296(2)
_diffrn_measured_fraction_theta_full 0.975
_diffrn_measured_fraction_theta_max 0.975
_diffrn_measurement_device_type 'KAPPA APEX II'
_diffrn_radiation_monochromator graphite
_diffrn_radiation_type CuK\a
_diffrn_radiation_wavelength 1.54178
_diffrn_reflns_av_R_equivalents 0.0335
_diffrn_reflns_av_unetI/netI 0.0387
_diffrn_reflns_limit_h_max 7
_diffrn_reflns_limit_h_min -7
_diffrn_reflns_limit_k_max 10
_diffrn_reflns_limit_k_min -10
_diffrn_reflns_limit_l_max 18
_diffrn_reflns_limit_l_min -18
_diffrn_reflns_number 8753
_diffrn_reflns_theta_full 64.56
_diffrn_reflns_theta_max 64.56
_diffrn_reflns_theta_min 5.93
_diffrn_source 'fine-focus sealed tube'
_exptl_absorpt_coefficient_mu 3.179
_exptl_absorpt_correction_type multi-scan
_exptl_crystal_colour colourless
_exptl_crystal_colour_primary colourless
_exptl_crystal_density_diffrn 1.439
_exptl_crystal_density_method 'not measured'
_exptl_crystal_description block
_exptl_crystal_F_000 400
_exptl_crystal_recrystallization_method 'Re-crystallisation from solvent: CDCl3'
_exptl_crystal_size_max 0.45
_exptl_crystal_size_mid 0.4
_exptl_crystal_size_min 0.25
_refine_diff_density_max 0.274
_refine_diff_density_min -0.214
_refine_diff_density_rms 0.062
_refine_ls_extinction_method none
_refine_ls_goodness_of_fit_ref 1.037
_refine_ls_hydrogen_treatment mixed
_refine_ls_matrix_type full
_refine_ls_number_parameters 240
_refine_ls_number_reflns 2929
_refine_ls_number_restraints 0
_refine_ls_restrained_S_all 1.037
_refine_ls_R_factor_all 0.0514
_refine_ls_R_factor_gt 0.0438
_refine_ls_shift/su_max 0.000
_refine_ls_shift/su_mean 0.000
_refine_ls_structure_factor_coef Fsqd
_refine_ls_weighting_details 'calc w=1/[\s^2^(Fo^2^)+(0.0861P)^2^+0.0674P] where P=(Fo^2^+2Fc^2^)/3'
_refine_ls_weighting_scheme calc
_refine_ls_wR_factor_gt 0.1209
_refine_ls_wR_factor_ref 0.1300
_reflns_number_gt 2459
_reflns_number_total 2929
_reflns_threshold_expression >2sigma(I)
_cod_data_source_file c9ra02763g2.cif
_cod_data_source_block CVR-302
_cod_original_cell_volume 892.50(18)
_cod_database_code 7233002
_olex2_refinement_description
;
1. Fixed Uiso
 At 1.2 times of:
  All C(H) groups, All C(H,H) groups
 At 1.5 times of:
  All C(H,H,H) groups
2.a Ternary CH refined with riding coordinates:
 C00G(H00G)
2.b Secondary CH2 refined with riding coordinates:
 C00M(H00A,H00B)
2.c Aromatic/amide H refined with riding coordinates:
 C00D(H00D), C00E(H00E), C00J(H00J), C00K(H00K), C00L(H00L), C00N(H00N),
 C00O(H00O), C00P(H00P)
2.d Idealised Me refined as rotating group:
 C00Q(H00C,H00F,H00H)
;
_olex2_submission_special_instructions 'No special instructions were received'

loop_
_space_group_symop_id
_space_group_symop_operation_xyz
1 'x, y, z'
2 '-x, -y, -z'

loop_
_atom_site_label
_atom_site_type_symbol
_atom_site_fract_x
_atom_site_fract_y
_atom_site_fract_z
_atom_site_U_iso_or_equiv
_atom_site_adp_type
_atom_site_occupancy
_atom_site_calc_flag
_atom_site_refinement_flags_posn
S001 S 0.29078(7) 0.42266(7) 0.07463(3) 0.0568(2) Uani 1 d .
Cl02 Cl 0.02669(13) 0.08570(10) 0.39297(4) 0.0986(3) Uani 1 d .
O003 O 0.7176(2) 0.67329(19) 0.37908(9) 0.0596(4) Uani 1 d .
O004 O 1.0361(2) 0.5751(2) 0.34529(11) 0.0688(4) Uani 1 d .
O005 O 0.8187(2) 0.6857(2) 0.10347(10) 0.0699(5) Uani 1 d .
N006 N 0.2929(2) 0.3080(2) 0.24661(11) 0.0532(4) Uani 1 d .
N007 N 0.5426(3) 0.4821(2) 0.17810(12) 0.0564(5) Uani 1 d .
C008 C 0.1338(3) 0.2490(2) 0.22300(12) 0.0490(5) Uani 1 d .
C009 C 0.3827(3) 0.3999(2) 0.17679(13) 0.0496(5) Uani 1 d .
C00A C 0.1064(3) 0.2987(2) 0.13211(13) 0.0490(5) Uani 1 d .
C00B C 0.7745(3) 0.5586(3) 0.25785(14) 0.0537(5) Uani 1 d .
C00C C 0.8734(3) 0.6622(3) 0.17857(14) 0.0555(5) Uani 1 d .
C00D C -0.0485(3) 0.2512(3) 0.09884(14) 0.0576(5) Uani 1 d .
H00D H -0.0644 0.2856 0.0383 0.069 Uiso 1 calc R
C00E C 0.6216(3) 0.4755(3) 0.25395(14) 0.0559(5) Uani 1 d .
H00E H 0.5666 0.4091 0.3070 0.067 Uiso 1 calc R
C00F C 1.0471(3) 0.7354(3) 0.19247(16) 0.0563(5) Uani 1 d .
C00G C 0.8323(3) 0.5545(3) 0.34780(15) 0.0597(5) Uani 1 d .
H00G H 0.8012 0.4515 0.3890 0.072 Uiso 1 calc R
C00H C -0.0001(3) 0.1481(3) 0.28021(14) 0.0590(5) Uani 1 d .
C00I C 1.1185(3) 0.6887(3) 0.27542(17) 0.0605(6) Uani 1 d .
C00J C -0.1776(3) 0.1517(3) 0.15803(16) 0.0659(6) Uani 1 d .
H00J H -0.2829 0.1189 0.1371 0.079 Uiso 1 calc R
C00K C -0.1544(4) 0.0992(3) 0.24832(16) 0.0669(6) Uani 1 d .
H00K H -0.2428 0.0311 0.2872 0.080 Uiso 1 calc R
C00L C 1.1467(3) 0.8464(3) 0.12318(18) 0.0693(6) Uani 1 d .
H00L H 1.1009 0.8782 0.0674 0.083 Uiso 1 calc R
C00M C 0.7396(4) 0.6726(4) 0.46937(16) 0.0825(8) Uani 1 d .
H00A H 0.8696 0.7052 0.4718 0.099 Uiso 1 calc R
H00B H 0.7261 0.5663 0.5080 0.099 Uiso 1 calc R
C00N C 1.2855(4) 0.7530(4) 0.2891(2) 0.0799(8) Uani 1 d .
H00N H 1.3323 0.7226 0.3447 0.096 Uiso 1 calc R
C00O C 1.3132(4) 0.9095(4) 0.1370(2) 0.0826(8) Uani 1 d .
H00O H 1.3795 0.9836 0.0907 0.099 Uiso 1 calc R
C00P C 1.3805(4) 0.8619(4) 0.2196(2) 0.0868(8) Uani 1 d .
H00P H 1.4929 0.9046 0.2285 0.104 Uiso 1 calc R
C00Q C 0.5874(5) 0.7825(5) 0.50007(19) 0.0986(10) Uani 1 d .
H00C H 0.5980 0.8865 0.4601 0.148 Uiso 1 calc GR
H00F H 0.6056 0.7867 0.5593 0.148 Uiso 1 calc GR
H00H H 0.4592 0.7461 0.5009 0.148 Uiso 1 calc GR
H007 H 0.600(4) 0.536(4) 0.133(2) 0.085(9) Uiso 1 d .

loop_
_atom_site_aniso_label
_atom_site_aniso_U_11
_atom_site_aniso_U_22
_atom_site_aniso_U_33
_atom_site_aniso_U_23
_atom_site_aniso_U_13
_atom_site_aniso_U_12
S001 0.0623(3) 0.0700(4) 0.0377(3) -0.0084(2) -0.0052(2) -0.0189(2)
Cl02 0.1341(6) 0.1210(6) 0.0388(3) 0.0022(3) -0.0094(3) -0.0648(5)
O003 0.0601(8) 0.0806(10) 0.0418(7) -0.0174(7) -0.0140(6) -0.0069(7)
O004 0.0584(9) 0.0801(11) 0.0684(10) -0.0119(8) -0.0262(7) -0.0001(7)
O005 0.0718(9) 0.0960(12) 0.0448(8) -0.0156(8) -0.0067(7) -0.0278(8)
N006 0.0639(10) 0.0595(10) 0.0395(8) -0.0144(7) -0.0077(7) -0.0130(8)
N007 0.0632(10) 0.0671(12) 0.0426(9) -0.0161(8) -0.0046(8) -0.0196(9)
C008 0.0530(10) 0.0547(11) 0.0406(10) -0.0130(8) -0.0053(8) -0.0076(9)
C009 0.0549(10) 0.0535(11) 0.0423(10) -0.0152(9) -0.0038(8) -0.0068(9)
C00A 0.0516(10) 0.0541(11) 0.0412(10) -0.0117(8) -0.0055(8) -0.0043(8)
C00B 0.0566(11) 0.0584(12) 0.0486(11) -0.0141(9) -0.0113(9) -0.0072(9)
C00C 0.0532(11) 0.0656(13) 0.0516(12) -0.0209(10) -0.0076(9) -0.0044(9)
C00D 0.0595(11) 0.0689(13) 0.0452(11) -0.0102(10) -0.0128(9) -0.0102(10)
C00E 0.0621(12) 0.0620(13) 0.0453(11) -0.0146(9) -0.0067(9) -0.0088(10)
C00F 0.0480(10) 0.0600(12) 0.0660(13) -0.0252(10) -0.0064(9) -0.0038(9)
C00G 0.0619(12) 0.0642(13) 0.0540(12) -0.0085(10) -0.0191(10) -0.0114(10)
C00H 0.0724(13) 0.0629(13) 0.0411(11) -0.0085(9) -0.0042(9) -0.0195(10)
C00I 0.0472(11) 0.0674(14) 0.0730(14) -0.0272(12) -0.0151(10) 0.0048(10)
C00J 0.0591(12) 0.0771(15) 0.0635(13) -0.0142(12) -0.0117(10) -0.0183(11)
C00K 0.0699(13) 0.0727(15) 0.0564(13) -0.0105(11) -0.0003(10) -0.0241(11)
C00L 0.0650(13) 0.0729(15) 0.0729(15) -0.0243(12) -0.0024(11) -0.0114(11)
C00M 0.1026(19) 0.103(2) 0.0502(13) -0.0224(13) -0.0240(13) -0.0201(16)
C00N 0.0553(13) 0.095(2) 0.100(2) -0.0364(17) -0.0254(13) 0.0000(13)
C00O 0.0655(15) 0.0848(18) 0.102(2) -0.0321(16) 0.0063(14) -0.0256(13)
C00P 0.0578(14) 0.098(2) 0.117(2) -0.0424(19) -0.0146(15) -0.0183(14)
C00Q 0.102(2) 0.144(3) 0.0585(16) -0.0444(18) 0.0084(14) -0.0249(19)

loop_
_atom_type_symbol
_atom_type_description
_atom_type_scat_dispersion_real
_atom_type_scat_dispersion_imag
_atom_type_scat_source
C C 0.0181 0.0091 'International Tables Vol C Tables 4.2.6.8 and 6.1.1.4'
H H 0.0000 0.0000 'International Tables Vol C Tables 4.2.6.8 and 6.1.1.4'
N N 0.0311 0.0180 'International Tables Vol C Tables 4.2.6.8 and 6.1.1.4'
O O 0.0492 0.0322 'International Tables Vol C Tables 4.2.6.8 and 6.1.1.4'
S S 0.3331 0.5567 'International Tables Vol C Tables 4.2.6.8 and 6.1.1.4'
Cl Cl 0.3639 0.7018 'International Tables Vol C Tables 4.2.6.8 and 6.1.1.4'

loop_
_geom_angle_atom_site_label_1
_geom_angle_atom_site_label_2
_geom_angle_atom_site_label_3
_geom_angle
C00A S001 C009 88.15(9)
C00G O003 C00M 114.23(19)
C00I O004 C00G 116.91(17)
C009 N006 C008 109.52(16)
C009 N007 H007 122(2)
C00E N007 C009 123.16(19)
C00E N007 H007 114(2)
N006 C008 C00A 115.83(17)
N006 C008 C00H 126.45(18)
C00H C008 C00A 117.71(19)
N006 C009 S001 117.29(15)
N006 C009 N007 124.06(18)
N007 C009 S001 118.64(14)
C008 C00A S001 109.19(15)
C00D C00A S001 128.51(16)
C00D C00A C008 122.31(18)
C00C C00B C00G 118.96(19)
C00E C00B C00C 121.9(2)
C00E C00B C00G 118.90(19)
O005 C00C C00B 122.6(2)
O005 C00C C00F 121.8(2)
C00B C00C C00F 115.58(19)
C00A C00D H00D 121.0
C00J C00D C00A 117.9(2)
C00J C00D H00D 121.0
N007 C00E H00E 117.7
C00B C00E N007 124.6(2)
C00B C00E H00E 117.7
C00I C00F C00C 119.6(2)
C00I C00F C00L 119.0(2)
C00L C00F C00C 121.3(2)
O003 C00G O004 110.53(18)
O003 C00G C00B 107.63(17)
O003 C00G H00G 108.5
O004 C00G C00B 113.02(18)
O004 C00G H00G 108.5
C00B C00G H00G 108.5
C008 C00H Cl02 119.23(17)
C00K C00H Cl02 119.96(17)
C00K C00H C008 120.8(2)
O004 C00I C00F 122.8(2)
O004 C00I C00N 116.7(2)
C00N C00I C00F 120.5(2)
C00D C00J H00J 119.3
C00D C00J C00K 121.4(2)
C00K C00J H00J 119.3
C00H C00K C00J 119.9(2)
C00H C00K H00K 120.1
C00J C00K H00K 120.1
C00F C00L H00L 119.9
C00O C00L C00F 120.3(3)
C00O C00L H00L 119.9
O003 C00M H00A 109.9
O003 C00M H00B 109.9
O003 C00M C00Q 109.1(2)
H00A C00M H00B 108.3
C00Q C00M H00A 109.9
C00Q C00M H00B 109.9
C00I C00N H00N 120.4
C00P C00N C00I 119.2(3)
C00P C00N H00N 120.4
C00L C00O H00O 120.2
C00P C00O C00L 119.6(3)
C00P C00O H00O 120.2
C00N C00P C00O 121.4(3)
C00N C00P H00P 119.3
C00O C00P H00P 119.3
C00M C00Q H00C 109.5
C00M C00Q H00F 109.5
C00M C00Q H00H 109.5
H00C C00Q H00F 109.5
H00C C00Q H00H 109.5
H00F C00Q H00H 109.5

loop_
_geom_bond_atom_site_label_1
_geom_bond_atom_site_label_2
_geom_bond_distance
S001 C009 1.751(2)
S001 C00A 1.734(2)
Cl02 C00H 1.728(2)
O003 C00G 1.396(3)
O003 C00M 1.436(3)
O004 C00G 1.420(3)
O004 C00I 1.362(3)
O005 C00C 1.239(3)
N006 C008 1.382(3)
N006 C009 1.286(3)
N007 C009 1.372(3)
N007 C00E 1.354(3)
N007 H007 0.81(3)
C008 C00A 1.402(3)
C008 C00H 1.387(3)
C00A C00D 1.386(3)
C00B C00C 1.449(3)
C00B C00E 1.348(3)
C00B C00G 1.501(3)
C00C C00F 1.472(3)
C00D H00D 0.9300
C00D C00J 1.373(3)
C00E H00E 0.9300
C00F C00I 1.392(3)
C00F C00L 1.393(3)
C00G H00G 0.9800
C00H C00K 1.377(3)
C00I C00N 1.388(4)
C00J H00J 0.9300
C00J C00K 1.388(3)
C00K H00K 0.9300
C00L H00L 0.9300
C00L C00O 1.380(4)
C00M H00A 0.9700
C00M H00B 0.9700
C00M C00Q 1.470(5)
C00N H00N 0.9300
C00N C00P 1.370(4)
C00O H00O 0.9300
C00O C00P 1.376(4)
C00P H00P 0.9300
C00Q H00C 0.9600
C00Q H00F 0.9600
C00Q H00H 0.9600

loop_
_geom_torsion_atom_site_label_1
_geom_torsion_atom_site_label_2
_geom_torsion_atom_site_label_3
_geom_torsion_atom_site_label_4
_geom_torsion
S001 C00A C00D C00J -179.85(17)
Cl02 C00H C00K C00J 178.86(19)
O004 C00I C00N C00P 176.7(2)
O005 C00C C00F C00I -171.3(2)
O005 C00C C00F C00L 6.2(3)
N006 C008 C00A S001 0.7(2)
N006 C008 C00A C00D -179.04(19)
N006 C008 C00H Cl02 0.0(3)
N006 C008 C00H C00K 179.2(2)
C008 N006 C009 S001 -1.5(2)
C008 N006 C009 N007 177.47(18)
C008 C00A C00D C00J -0.2(3)
C008 C00H C00K C00J -0.4(4)
C009 S001 C00A C008 -1.18(15)
C009 S001 C00A C00D 178.5(2)
C009 N006 C008 C00A 0.5(3)
C009 N006 C008 C00H -178.9(2)
C009 N007 C00E C00B -177.8(2)
C00A S001 C009 N006 1.62(17)
C00A S001 C009 N007 -177.38(17)
C00A C008 C00H Cl02 -179.31(15)
C00A C008 C00H C00K -0.1(3)
C00A C00D C00J C00K -0.3(4)
C00B C00C C00F C00I 7.3(3)
C00B C00C C00F C00L -175.21(19)
C00C C00B C00E N007 -1.5(3)
C00C C00B C00G O003 88.0(2)
C00C C00B C00G O004 -34.4(3)
C00C C00F C00I O004 1.0(3)
C00C C00F C00I C00N 178.2(2)
C00C C00F C00L C00O -177.8(2)
C00D C00J C00K C00H 0.6(4)
C00E N007 C009 S001 178.37(16)
C00E N007 C009 N006 -0.6(3)
C00E C00B C00C O005 3.0(3)
C00E C00B C00C C00F -175.5(2)
C00E C00B C00G O003 -86.8(2)
C00E C00B C00G O004 150.9(2)
C00F C00I C00N C00P -0.7(4)
C00F C00L C00O C00P 0.1(4)
C00G O003 C00M C00Q -169.9(2)
C00G O004 C00I C00F -27.4(3)
C00G O004 C00I C00N 155.3(2)
C00G C00B C00C O005 -171.5(2)
C00G C00B C00C C00F 9.9(3)
C00G C00B C00E N007 173.0(2)
C00H C008 C00A S001 -179.89(16)
C00H C008 C00A C00D 0.4(3)
C00I O004 C00G O003 -78.1(2)
C00I O004 C00G C00B 42.6(3)
C00I C00F C00L C00O -0.3(3)
C00I C00N C00P C00O 0.4(4)
C00L C00F C00I O004 -176.6(2)
C00L C00F C00I C00N 0.6(3)
C00L C00O C00P C00N -0.1(4)
C00M O003 C00G O004 -63.0(2)
C00M O003 C00G C00B 173.17(19)
